data_7150928
loop_
_publ_author_name
'Hussain, Ibrar'
'Riahi, Abdolmajid'
'Yawer, Mirza Arfan'
'Villinger, Alexander'
'Fischer, Christine'
'G\"orls, Helmar'
'Langer, Peter'

_publ_section_title
;
 One-pot synthesis of 6-(thien-2-yl)- and 6-(fur-2-yl)salicylates based
 on regioselective [3 + 3] cyclocondensations of
 1,3-bis(trimethylsilyloxy)-1,3-butadienes
;
_journal_issue 19
_journal_name_full 'Organic &amp; Biomolecular Chemistry'
_journal_page_first 3542
_journal_page_last 3551
_journal_paper_doi 10.1039/b803472a
_journal_volume 6
_journal_year 2008
_chemical_formula_sum 'C13 H9 F3 O4'
_chemical_formula_weight 286.20
_chemical_name_common 'Methyl 4-(fur-2-yl)-6-trifluormethyl-salicylate'
_chemical_name_systematic
;
Methyl 4-(fur-2-yl)-6-trifluormethyl-salicylate
;
_space_group_IT_number 33
_symmetry_cell_setting orthorhombic
_symmetry_Int_Tables_number 33
_symmetry_space_group_name_Hall 'P 2c -2n'
_symmetry_space_group_name_H-M 'P n a 21'
_atom_sites_solution_hydrogens geom
_atom_sites_solution_primary direct
_atom_sites_solution_secondary difmap
_audit_creation_method SHELXL-97
_cell_angle_alpha 90.00
_cell_angle_beta 90.00
_cell_angle_gamma 90.00
_cell_formula_units_Z 8
_cell_length_a 13.851(3)
_cell_length_b 4.8284(10)
_cell_length_c 35.183(7)
_cell_measurement_reflns_used 1347
_cell_measurement_temperature 173(2)
_cell_measurement_theta_max 45.365
_cell_measurement_theta_min 6.001
_cell_volume 2353.0(8)
_computing_cell_refinement 'Bruker Apex v2.0-2'
_computing_data_collection 'Bruker Apex v2.0-2'
_computing_data_reduction 'Bruker SAINT'
_computing_molecular_graphics 'ORTEP-3 (Farrugia, 1997)'
_computing_publication_material SHELXL-97
_computing_structure_refinement 'SHELXL-97 (Sheldrick, 1997)'
_computing_structure_solution 'SHELXS-97 (Sheldrick, 1997)'
_diffrn_ambient_temperature 173(2)
_diffrn_measured_fraction_theta_full 0.983
_diffrn_measured_fraction_theta_max 0.983
_diffrn_measurement_device_type 'Bruker-Nonius Apex X8-CCD-diffractometer'
_diffrn_measurement_method '\w scans'
_diffrn_radiation_monochromator graphite
_diffrn_radiation_source 'sealed tube'
_diffrn_radiation_type MoK\a
_diffrn_radiation_wavelength 0.71073
_diffrn_reflns_av_R_equivalents 0.0851
_diffrn_reflns_av_sigmaI/netI 0.0991
_diffrn_reflns_limit_h_max 14
_diffrn_reflns_limit_h_min -15
_diffrn_reflns_limit_k_max 5
_diffrn_reflns_limit_k_min -5
_diffrn_reflns_limit_l_max 39
_diffrn_reflns_limit_l_min -38
_diffrn_reflns_number 9001
_diffrn_reflns_theta_full 23.30
_diffrn_reflns_theta_max 23.30
_diffrn_reflns_theta_min 2.32
_exptl_absorpt_coefficient_mu 0.149
_exptl_absorpt_correction_T_max 0.9926
_exptl_absorpt_correction_T_min 0.8885
_exptl_absorpt_correction_type multi-scan
_exptl_absorpt_process_details '(SADABS; Sheldrick, 2004)'
_exptl_crystal_colour colourless
_exptl_crystal_density_diffrn 1.616
_exptl_crystal_density_method 'not measured'
_exptl_crystal_description needle
_exptl_crystal_F_000 1168
_exptl_crystal_size_max 0.81
_exptl_crystal_size_mid 0.09
_exptl_crystal_size_min 0.05
_refine_diff_density_max 0.687
_refine_diff_density_min -0.329
_refine_diff_density_rms 0.100
_refine_ls_abs_structure_details 'Flack H D (1983), Acta Cryst. A39, 876-881'
_refine_ls_abs_structure_Flack 0(3)
_refine_ls_extinction_method none
_refine_ls_goodness_of_fit_ref 1.032
_refine_ls_hydrogen_treatment constr
_refine_ls_matrix_type full
_refine_ls_number_parameters 348
_refine_ls_number_reflns 3320
_refine_ls_number_restraints 1
_refine_ls_restrained_S_all 1.032
_refine_ls_R_factor_all 0.1026
_refine_ls_R_factor_gt 0.0711
_refine_ls_shift/su_max 0.000
_refine_ls_shift/su_mean 0.000
_refine_ls_structure_factor_coef Fsqd
_refine_ls_weighting_details 'calc w=1/[\s^2^(Fo^2^)+(0.1079P)^2^+0.0000P] where P=(Fo^2^+2Fc^2^)/3'
_refine_ls_weighting_scheme calc
_refine_ls_wR_factor_gt 0.1693
_refine_ls_wR_factor_ref 0.1907
_reflns_number_gt 2318
_reflns_number_total 3320
_reflns_threshold_expression >2sigma(I)
_cod_data_source_file b803472a.txt
_cod_data_source_block av_ah230c1r
_cod_original_sg_symbol_H-M 'P n a 2 1'
_cod_database_code 7150928

loop_
_symmetry_equiv_pos_as_xyz
'x, y, z'
'-x, -y, z+1/2'
'x+1/2, -y+1/2, z'
'-x+1/2, y+1/2, z+1/2'

loop_
_atom_site_label
_atom_site_type_symbol
_atom_site_fract_x
_atom_site_fract_y
_atom_site_fract_z
_atom_site_U_iso_or_equiv
_atom_site_adp_type
_atom_site_occupancy
_atom_site_symmetry_multiplicity
_atom_site_calc_flag
_atom_site_refinement_flags
_atom_site_disorder_assembly
_atom_site_disorder_group
C1 C 0.4067(6) 0.1266(18) 0.3786(2) 0.0230(19) Uani 1 1 d . . .
C2 C 0.4353(6) 0.189(2) 0.3412(3) 0.020(2) Uani 1 1 d . . .
C3 C 0.3951(6) 0.3878(17) 0.3193(3) 0.029(2) Uani 1 1 d . . .
H3 H 0.4200 0.4254 0.2946 0.034 Uiso 1 1 calc R . .
C4 C 0.3164(5) 0.5368(16) 0.3333(2) 0.0198(17) Uani 1 1 d . . .
C5 C 0.2790(6) 0.4711(16) 0.3693(2) 0.0254(19) Uani 1 1 d . . .
H5 H 0.2228 0.5624 0.3784 0.030 Uiso 1 1 calc R . .
C6 C 0.3244(7) 0.2723(14) 0.3918(3) 0.0172(9) Uani 1 1 d . . .
C7 C 0.2735(7) 0.2147(17) 0.4303(4) 0.020(3) Uani 1 1 d . . .
C8 C 0.4655(6) -0.0736(16) 0.4001(2) 0.0237(19) Uani 1 1 d . . .
O8 O 0.4510(6) 0.2112(13) 0.2134(2) 0.0258(17) Uani 1 1 d . . .
C9 C 0.5070(9) -0.2686(18) 0.4596(4) 0.0329(11) Uani 1 1 d . . .
H9A H 0.5042 -0.4536 0.4482 0.049 Uiso 1 1 calc R . .
H9B H 0.4809 -0.2761 0.4855 0.049 Uiso 1 1 calc R . .
H9C H 0.5741 -0.2052 0.4604 0.049 Uiso 1 1 calc R . .
C10 C 0.2689(7) 0.7439(14) 0.3103(4) 0.0178(9) Uani 1 1 d . . .
C11 C 0.1916(6) 0.9121(17) 0.3164(2) 0.0247(19) Uani 1 1 d . . .
H11 H 0.1531 0.9196 0.3388 0.030 Uiso 1 1 calc R . .
C12 C 0.1797(6) 1.0720(18) 0.2836(2) 0.033(2) Uani 1 1 d . . .
H12 H 0.1319 1.2102 0.2796 0.039 Uiso 1 1 calc R . .
C13 C 0.2467(6) 0.9960(18) 0.2592(2) 0.029(2) Uani 1 1 d . . .
H13 H 0.2554 1.0697 0.2344 0.034 Uiso 1 1 calc R . .
O1 O 0.5127(4) 0.0521(12) 0.32480(16) 0.0298(14) Uani 1 1 d . . .
H1 H 0.5443 -0.0303 0.3417 0.045 Uiso 1 1 calc R . .
O2 O 0.5288(5) -0.2256(13) 0.3859(3) 0.030(2) Uani 1 1 d . . .
O3 O 0.4498(4) -0.0767(13) 0.43688(17) 0.0364(15) Uani 1 1 d . . .
O4 O 0.3025(6) 0.7898(13) 0.2758(3) 0.032(2) Uani 1 1 d . . .
F1 F 0.1837(4) 0.3148(12) 0.43010(19) 0.0408(15) Uani 1 1 d . . .
F2 F 0.3177(5) 0.2943(11) 0.45906(19) 0.0357(16) Uani 1 1 d . . .
F3 F 0.2589(3) -0.0691(9) 0.43375(13) 0.0327(11) Uani 1 1 d . . .
C14 C 0.3478(5) 0.8739(15) 0.1084(2) 0.0170(17) Uani 1 1 d . . .
C15 C 0.3142(7) 0.815(2) 0.1451(3) 0.026(2) Uani 1 1 d . . .
C16 C 0.3603(5) 0.6070(14) 0.1671(2) 0.0198(18) Uani 1 1 d . . .
H16 H 0.3359 0.5661 0.1917 0.024 Uiso 1 1 calc R . .
C17 C 0.4388(6) 0.4638(16) 0.1540(2) 0.0229(18) Uani 1 1 d . . .
C18 C 0.4736(6) 0.5324(16) 0.1183(2) 0.0219(19) Uani 1 1 d . . .
H18 H 0.5289 0.4371 0.1092 0.026 Uiso 1 1 calc R . .
C19 C 0.4326(7) 0.7302(14) 0.0955(3) 0.0172(9) Uani 1 1 d . . .
C20 C 0.4802(8) 0.792(2) 0.0603(4) 0.032(3) Uani 1 1 d . . .
C21 C 0.2891(6) 1.0700(17) 0.0864(2) 0.0214(18) Uani 1 1 d . . .
C22 C 0.2478(9) 1.2625(18) 0.0276(4) 0.0329(11) Uani 1 1 d . . .
H22A H 0.1790 1.2388 0.0332 0.049 Uiso 1 1 calc R . .
H22B H 0.2591 1.2300 0.0005 0.049 Uiso 1 1 calc R . .
H22C H 0.2676 1.4515 0.0341 0.049 Uiso 1 1 calc R . .
C23 C 0.4877(7) 0.2547(14) 0.1767(4) 0.0178(9) Uani 1 1 d . . .
C24 C 0.5626(5) 0.0849(15) 0.1696(2) 0.0210(17) Uani 1 1 d . . .
H24 H 0.5992 0.0762 0.1468 0.025 Uiso 1 1 calc R . .
C25 C 0.5766(6) -0.0792(15) 0.2028(2) 0.029(2) Uani 1 1 d . . .
H25 H 0.6246 -0.2171 0.2064 0.034 Uiso 1 1 calc R . .
C26 C 0.5087(7) -0.0010(18) 0.2280(2) 0.034(2) Uani 1 1 d . . .
H26 H 0.5010 -0.0801 0.2525 0.041 Uiso 1 1 calc R . .
O5 O 0.2419(4) 0.9504(12) 0.16219(17) 0.0349(15) Uani 1 1 d . . .
H5B H 0.2194 1.0701 0.1473 0.052 Uiso 1 1 calc R . .
O6 O 0.2318(5) 1.2304(11) 0.1012(2) 0.024(2) Uani 1 1 d . . .
O7 O 0.3032(4) 1.0680(12) 0.04954(16) 0.0301(14) Uani 1 1 d . . .
F4 F 0.5701(4) 0.6800(12) 0.05691(18) 0.0428(15) Uani 1 1 d . . .
F5 F 0.4952(3) 1.0635(9) 0.05300(14) 0.0332(11) Uani 1 1 d . . .
F6 F 0.4342(5) 0.6951(12) 0.02744(19) 0.0381(16) Uani 1 1 d . . .

loop_
_atom_site_aniso_label
_atom_site_aniso_U_11
_atom_site_aniso_U_22
_atom_site_aniso_U_33
_atom_site_aniso_U_23
_atom_site_aniso_U_13
_atom_site_aniso_U_12
C1 0.014(4) 0.029(5) 0.026(5) -0.006(3) -0.007(3) -0.004(3)
C2 0.018(5) 0.035(4) 0.007(5) -0.003(4) 0.004(4) -0.011(4)
C3 0.019(5) 0.037(6) 0.030(5) -0.010(4) 0.004(4) 0.005(4)
C4 0.014(4) 0.020(4) 0.026(4) -0.001(3) 0.000(3) -0.004(3)
C5 0.022(5) 0.027(5) 0.028(5) -0.004(4) 0.004(3) -0.004(4)
C6 0.016(2) 0.014(2) 0.021(2) 0.0006(17) -0.0010(17) 0.000(2)
C7 0.019(6) 0.020(5) 0.021(6) 0.013(4) 0.016(4) 0.005(4)
C8 0.023(5) 0.022(5) 0.026(5) 0.002(4) -0.003(4) -0.002(4)
O8 0.025(4) 0.036(4) 0.016(4) 0.010(3) 0.004(3) 0.000(3)
C9 0.028(3) 0.045(3) 0.026(2) 0.011(2) -0.0073(18) 0.010(3)
C10 0.017(2) 0.018(2) 0.019(2) -0.0024(18) 0.0022(17) -0.006(2)
C11 0.018(4) 0.035(5) 0.022(4) 0.003(3) 0.007(3) -0.006(4)
C12 0.018(5) 0.038(5) 0.041(5) -0.010(4) -0.005(4) -0.001(4)
C13 0.028(5) 0.028(5) 0.030(4) 0.001(3) -0.005(4) 0.002(4)
O1 0.031(4) 0.030(3) 0.029(3) 0.001(3) 0.005(3) 0.016(3)
O2 0.009(4) 0.048(5) 0.035(5) -0.003(3) 0.000(3) 0.007(3)
O3 0.038(4) 0.048(4) 0.023(3) 0.003(3) -0.005(3) 0.016(3)
O4 0.026(4) 0.029(4) 0.042(5) -0.008(3) 0.001(4) 0.006(3)
F1 0.028(4) 0.055(3) 0.040(3) 0.012(3) 0.016(3) 0.015(3)
F2 0.052(4) 0.040(3) 0.015(3) -0.006(3) 0.004(3) 0.006(3)
F3 0.041(3) 0.025(2) 0.033(3) 0.009(2) 0.010(2) -0.009(2)
C14 0.018(4) 0.009(4) 0.024(5) 0.002(3) 0.004(3) 0.000(3)
C15 0.013(5) 0.023(4) 0.042(7) -0.001(5) 0.008(4) 0.011(4)
C16 0.025(5) 0.013(4) 0.021(4) 0.010(3) 0.002(4) -0.009(4)
C17 0.022(5) 0.022(4) 0.024(4) -0.005(4) 0.000(3) -0.001(4)
C18 0.022(5) 0.020(4) 0.024(4) -0.006(3) 0.000(3) 0.003(4)
C19 0.016(2) 0.014(2) 0.021(2) 0.0006(17) -0.0010(17) 0.000(2)
C20 0.029(7) 0.033(6) 0.035(7) -0.010(5) -0.009(5) 0.001(4)
C21 0.017(4) 0.028(5) 0.020(4) -0.001(4) -0.002(3) -0.010(4)
C22 0.028(3) 0.045(3) 0.026(2) 0.011(2) -0.0073(18) 0.010(3)
C23 0.017(2) 0.018(2) 0.019(2) -0.0024(18) 0.0022(17) -0.006(2)
C24 0.015(4) 0.016(4) 0.032(4) -0.008(3) 0.003(3) -0.004(3)
C25 0.025(5) 0.014(4) 0.048(5) 0.001(4) -0.001(4) 0.004(4)
C26 0.044(6) 0.027(5) 0.032(5) 0.010(4) -0.013(4) -0.001(4)
O5 0.023(3) 0.044(4) 0.037(4) 0.012(3) 0.010(3) 0.004(3)
O6 0.022(4) 0.029(4) 0.021(4) 0.002(2) 0.003(3) 0.014(2)
O7 0.031(4) 0.034(3) 0.025(3) 0.004(3) 0.002(2) 0.007(3)
F4 0.031(3) 0.054(3) 0.044(4) 0.015(4) 0.021(3) 0.016(3)
F5 0.035(3) 0.022(2) 0.043(3) 0.001(2) 0.011(2) -0.001(2)
F6 0.042(4) 0.046(3) 0.026(4) -0.015(3) 0.007(3) -0.010(3)

loop_
_atom_type_symbol
_atom_type_description
_atom_type_scat_dispersion_real
_atom_type_scat_dispersion_imag
_atom_type_scat_source
C C 0.0033 0.0016 'International Tables Vol C Tables 4.2.6.8 and 6.1.1.4'
H H 0.0000 0.0000 'International Tables Vol C Tables 4.2.6.8 and 6.1.1.4'
O O 0.0106 0.0060 'International Tables Vol C Tables 4.2.6.8 and 6.1.1.4'
F F 0.0171 0.0103 'International Tables Vol C Tables 4.2.6.8 and 6.1.1.4'

loop_
_geom_angle_atom_site_label_1
_geom_angle_atom_site_label_2
_geom_angle_atom_site_label_3
_geom_angle
_geom_angle_site_symmetry_1
_geom_angle_site_symmetry_3
_geom_angle_publ_flag
C2 C1 C6 115.2(8) . . ?
C2 C1 C8 117.9(7) . . ?
C6 C1 C8 126.9(8) . . ?
C3 C2 O1 114.7(8) . . ?
C3 C2 C1 124.9(8) . . ?
O1 C2 C1 120.3(8) . . ?
C2 C3 C4 119.0(8) . . ?
C2 C3 H3 120.5 . . ?
C4 C3 H3 120.5 . . ?
C3 C4 C5 119.4(7) . . ?
C3 C4 C10 120.9(8) . . ?
C5 C4 C10 119.6(8) . . ?
C6 C5 C4 120.1(8) . . ?
C6 C5 H5 120.0 . . ?
C4 C5 H5 120.0 . . ?
C5 C6 C1 121.2(9) . . ?
C5 C6 C7 114.5(8) . . ?
C1 C6 C7 124.2(8) . . ?
F2 C7 F1 110.5(9) . . ?
F2 C7 F3 107.8(9) . . ?
F1 C7 F3 102.8(7) . . ?
F2 C7 C6 115.6(8) . . ?
F1 C7 C6 110.7(9) . . ?
F3 C7 C6 108.6(8) . . ?
O2 C8 O3 120.3(8) . . ?
O2 C8 C1 124.6(8) . . ?
O3 C8 C1 115.1(7) . . ?
C26 O8 C23 103.9(7) . . ?
O3 C9 H9A 109.5 . . ?
O3 C9 H9B 109.5 . . ?
H9A C9 H9B 109.5 . . ?
O3 C9 H9C 109.5 . . ?
H9A C9 H9C 109.5 . . ?
H9B C9 H9C 109.5 . . ?
O4 C10 C11 108.8(9) . . ?
O4 C10 C4 118.1(9) . . ?
C11 C10 C4 133.0(10) . . ?
C10 C11 C12 106.9(8) . . ?
C10 C11 H11 126.5 . . ?
C12 C11 H11 126.5 . . ?
C13 C12 C11 107.5(8) . . ?
C13 C12 H12 126.2 . . ?
C11 C12 H12 126.2 . . ?
C12 C13 O4 108.6(8) . . ?
C12 C13 H13 125.7 . . ?
O4 C13 H13 125.7 . . ?
C2 O1 H1 109.5 . . ?
C8 O3 C9 117.3(8) . . ?
C10 O4 C13 108.1(8) . . ?
C15 C14 C19 117.6(7) . . ?
C15 C14 C21 115.6(7) . . ?
C19 C14 C21 126.8(7) . . ?
O5 C15 C14 124.3(8) . . ?
O5 C15 C16 115.8(9) . . ?
C14 C15 C16 119.9(8) . . ?
C17 C16 C15 122.0(8) . . ?
C17 C16 H16 119.0 . . ?
C15 C16 H16 119.0 . . ?
C16 C17 C18 117.4(7) . . ?
C16 C17 C23 122.4(8) . . ?
C18 C17 C23 120.1(8) . . ?
C19 C18 C17 123.6(8) . . ?
C19 C18 H18 118.2 . . ?
C17 C18 H18 118.2 . . ?
C18 C19 C20 117.4(9) . . ?
C18 C19 C14 119.4(9) . . ?
C20 C19 C14 123.2(8) . . ?
F5 C20 F4 103.2(9) . . ?
F5 C20 F6 103.7(10) . . ?
F4 C20 F6 102.2(9) . . ?
F5 C20 C19 115.8(9) . . ?
F4 C20 C19 114.4(10) . . ?
F6 C20 C19 115.7(9) . . ?
O6 C21 O7 121.4(8) . . ?
O6 C21 C14 122.9(8) . . ?
O7 C21 C14 115.6(7) . . ?
O7 C22 H22A 109.5 . . ?
O7 C22 H22B 109.5 . . ?
H22A C22 H22B 109.5 . . ?
O7 C22 H22C 109.5 . . ?
H22A C22 H22C 109.5 . . ?
H22B C22 H22C 109.5 . . ?
C24 C23 O8 111.0(9) . . ?
C24 C23 C17 132.9(11) . . ?
O8 C23 C17 116.1(8) . . ?
C23 C24 C25 107.1(8) . . ?
C23 C24 H24 126.5 . . ?
C25 C24 H24 126.5 . . ?
C26 C25 C24 106.7(7) . . ?
C26 C25 H25 126.6 . . ?
C24 C25 H25 126.6 . . ?
C25 C26 O8 111.3(8) . . ?
C25 C26 H26 124.3 . . ?
O8 C26 H26 124.3 . . ?
C15 O5 H5B 109.5 . . ?
C21 O7 C22 116.6(8) . . ?

loop_
_geom_bond_atom_site_label_1
_geom_bond_atom_site_label_2
_geom_bond_distance
_geom_bond_site_symmetry_2
_geom_bond_publ_flag
C1 C2 1.404(12) . ?
C1 C6 1.419(13) . ?
C1 C8 1.473(11) . ?
C2 C3 1.351(13) . ?
C2 O1 1.387(11) . ?
C3 C4 1.397(11) . ?
C3 H3 0.9500 . ?
C4 C5 1.405(10) . ?
C4 C10 1.444(13) . ?
C5 C6 1.394(13) . ?
C5 H5 0.9500 . ?
C6 C7 1.551(16) . ?
C7 F2 1.244(15) . ?
C7 F1 1.335(11) . ?
C7 F3 1.390(9) . ?
C8 O2 1.248(11) . ?
C8 O3 1.312(9) . ?
O8 C26 1.396(12) . ?
O8 C23 1.404(15) . ?
C9 O3 1.458(12) . ?
C9 H9A 0.9800 . ?
C9 H9B 0.9800 . ?
C9 H9C 0.9800 . ?
C10 O4 1.319(15) . ?
C10 C11 1.362(12) . ?
C11 C12 1.400(12) . ?
C11 H11 0.9500 . ?
C12 C13 1.316(12) . ?
C12 H12 0.9500 . ?
C13 O4 1.389(12) . ?
C13 H13 0.9500 . ?
O1 H1 0.8400 . ?
C14 C15 1.401(13) . ?
C14 C19 1.437(12) . ?
C14 C21 1.468(11) . ?
C15 O5 1.339(11) . ?
C15 C16 1.420(13) . ?
C16 C17 1.368(11) . ?
C16 H16 0.9500 . ?
C17 C18 1.385(10) . ?
C17 C23 1.454(13) . ?
C18 C19 1.371(12) . ?
C18 H18 0.9500 . ?
C19 C20 1.437(18) . ?
C20 F5 1.352(12) . ?
C20 F4 1.362(12) . ?
C20 F6 1.400(14) . ?
C21 O6 1.225(11) . ?
C21 O7 1.313(9) . ?
C22 O7 1.437(12) . ?
C22 H22A 0.9800 . ?
C22 H22B 0.9800 . ?
C22 H22C 0.9800 . ?
C23 C24 1.345(12) . ?
C24 C25 1.423(11) . ?
C24 H24 0.9500 . ?
C25 C26 1.347(12) . ?
C25 H25 0.9500 . ?
C26 H26 0.9500 . ?
O5 H5B 0.8400 . ?

loop_
_geom_torsion_atom_site_label_1
_geom_torsion_atom_site_label_2
_geom_torsion_atom_site_label_3
_geom_torsion_atom_site_label_4
_geom_torsion
_geom_torsion_site_symmetry_1
_geom_torsion_site_symmetry_2
_geom_torsion_site_symmetry_3
_geom_torsion_site_symmetry_4
_geom_torsion_publ_flag
C6 C1 C2 C3 5.3(13) . . . . ?
C8 C1 C2 C3 -173.0(9) . . . . ?
C6 C1 C2 O1 -177.6(8) . . . . ?
C8 C1 C2 O1 4.0(12) . . . . ?
O1 C2 C3 C4 179.8(7) . . . . ?
C1 C2 C3 C4 -3.1(14) . . . . ?
C2 C3 C4 C5 -2.0(12) . . . . ?
C2 C3 C4 C10 -177.7(8) . . . . ?
C3 C4 C5 C6 4.4(12) . . . . ?
C10 C4 C5 C6 -179.8(8) . . . . ?
C4 C5 C6 C1 -2.0(13) . . . . ?
C4 C5 C6 C7 -178.3(7) . . . . ?
C2 C1 C6 C5 -2.7(12) . . . . ?
C8 C1 C6 C5 175.5(8) . . . . ?
C2 C1 C6 C7 173.2(8) . . . . ?
C8 C1 C6 C7 -8.6(14) . . . . ?
C5 C6 C7 F2 -110.8(9) . . . . ?
C1 C6 C7 F2 73.0(11) . . . . ?
C5 C6 C7 F1 15.8(11) . . . . ?
C1 C6 C7 F1 -160.4(8) . . . . ?
C5 C6 C7 F3 128.0(8) . . . . ?
C1 C6 C7 F3 -48.2(13) . . . . ?
C2 C1 C8 O2 -12.4(12) . . . . ?
C6 C1 C8 O2 169.4(8) . . . . ?
C2 C1 C8 O3 164.9(7) . . . . ?
C6 C1 C8 O3 -13.2(12) . . . . ?
C3 C4 C10 O4 -0.6(12) . . . . ?
C5 C4 C10 O4 -176.3(8) . . . . ?
C3 C4 C10 C11 178.7(9) . . . . ?
C5 C4 C10 C11 3.0(14) . . . . ?
O4 C10 C11 C12 -1.1(10) . . . . ?
C4 C10 C11 C12 179.6(9) . . . . ?
C10 C11 C12 C13 0.9(9) . . . . ?
C11 C12 C13 O4 -0.4(9) . . . . ?
O2 C8 O3 C9 -1.7(12) . . . . ?
C1 C8 O3 C9 -179.2(8) . . . . ?
C11 C10 O4 C13 0.9(10) . . . . ?
C4 C10 O4 C13 -179.7(7) . . . . ?
C12 C13 O4 C10 -0.3(10) . . . . ?
C19 C14 C15 O5 173.5(9) . . . . ?
C21 C14 C15 O5 -9.1(13) . . . . ?
C19 C14 C15 C16 -3.8(13) . . . . ?
C21 C14 C15 C16 173.6(8) . . . . ?
O5 C15 C16 C17 -176.1(8) . . . . ?
C14 C15 C16 C17 1.4(14) . . . . ?
C15 C16 C17 C18 1.2(12) . . . . ?
C15 C16 C17 C23 178.7(8) . . . . ?
C16 C17 C18 C19 -1.3(12) . . . . ?
C23 C17 C18 C19 -178.9(8) . . . . ?
C17 C18 C19 C20 176.0(8) . . . . ?
C17 C18 C19 C14 -1.2(13) . . . . ?
C15 C14 C19 C18 3.7(13) . . . . ?
C21 C14 C19 C18 -173.4(8) . . . . ?
C15 C14 C19 C20 -173.3(9) . . . . ?
C21 C14 C19 C20 9.5(14) . . . . ?
C18 C19 C20 F5 -130.9(9) . . . . ?
C14 C19 C20 F5 46.2(14) . . . . ?
C18 C19 C20 F4 -11.0(13) . . . . ?
C14 C19 C20 F4 166.0(8) . . . . ?
C18 C19 C20 F6 107.4(10) . . . . ?
C14 C19 C20 F6 -75.5(11) . . . . ?
C15 C14 C21 O6 19.8(12) . . . . ?
C19 C14 C21 O6 -163.0(8) . . . . ?
C15 C14 C21 O7 -161.6(7) . . . . ?
C19 C14 C21 O7 15.5(12) . . . . ?
C26 O8 C23 C24 -0.7(10) . . . . ?
C26 O8 C23 C17 178.4(8) . . . . ?
C16 C17 C23 C24 177.6(8) . . . . ?
C18 C17 C23 C24 -5.0(15) . . . . ?
C16 C17 C23 O8 -1.3(12) . . . . ?
C18 C17 C23 O8 176.1(7) . . . . ?
O8 C23 C24 C25 0.1(9) . . . . ?
C17 C23 C24 C25 -178.9(9) . . . . ?
C23 C24 C25 C26 0.6(9) . . . . ?
C24 C25 C26 O8 -1.1(10) . . . . ?
C23 O8 C26 C25 1.1(10) . . . . ?
O6 C21 O7 C22 -0.2(11) . . . . ?
C14 C21 O7 C22 -178.7(8) . . . . ?
